data_4079975
loop_
_publ_author_name
'Ser\<sen, Sara'
'Kljun, Jakob'
'Po\<zgan, Franc'
'\<Stefane, Bogdan'
'Turel, Iztok'

_publ_section_title
;
 Novel Organoruthenium(II) \b-Diketonates as Catalysts for Ortho Arylation
 via C--H Activation
;
_journal_issue 2
_journal_name_full Organometallics
_journal_page_first 609
_journal_paper_doi 10.1021/om3011189
_journal_volume 32
_journal_year 2013
_chemical_formula_moiety 'C20 H20 Cl F3 O2 Ru'
_chemical_formula_sum 'C20 H20 Cl F3 O2 Ru'
_chemical_formula_weight 485.88
_chemical_name_common
;
Chlorido(\h^6^-p-cymene)(tfpb-\k^2^O,O)ruthenium(II)
;
_chemical_name_systematic
;
Chlorido(\h^6^-p-isopropyltoluene)(4,4,4-trifluoro-1-phenyl-1,3-butanedionato-\k^2^O,O)ruthenium(II)
;
_space_group_IT_number 2
_symmetry_cell_setting triclinic
_symmetry_space_group_name_Hall '-P 1'
_symmetry_space_group_name_H-M 'P -1'
_atom_sites_solution_hydrogens geom
_atom_sites_solution_primary direct
_atom_sites_solution_secondary difmap
_audit_creation_method SHELXL-97
_cell_angle_alpha 94.4899(16)
_cell_angle_beta 92.0898(15)
_cell_angle_gamma 103.3193(16)
_cell_formula_units_Z 2
_cell_length_a 7.6107(2)
_cell_length_b 10.8013(3)
_cell_length_c 11.9450(3)
_cell_measurement_reflns_used 3917
_cell_measurement_temperature 150(2)
_cell_measurement_theta_max 27.48
_cell_measurement_theta_min 0.41
_cell_volume 951.09(4)
_computing_cell_refinement 'DENZO-SMN (Otwinovski & Minor, 1997)'
_computing_data_collection 'Collect (Nonius, 2000)'
_computing_data_reduction 'DENZO-SMN (Otwinovski & Minor, 1997)'
_computing_structure_refinement 'SHELXL-97 (Sheldrick, 2008)'
_computing_structure_solution 'SIR92 (Altomare et al., 1993)'
_diffrn_ambient_temperature 150(2)
_diffrn_measured_fraction_theta_full 0.994
_diffrn_measured_fraction_theta_max 0.994
_diffrn_measurement_device_type
;
Nonius KappaCCD area-detector diffractometer
;
_diffrn_measurement_method '\w scans'
_diffrn_radiation_monochromator graphite
_diffrn_radiation_source 'fine-focus sealed tube'
_diffrn_radiation_type MoK\a
_diffrn_radiation_wavelength 0.71073
_diffrn_reflns_av_R_equivalents 0.0193
_diffrn_reflns_av_sigmaI/netI 0.0335
_diffrn_reflns_limit_h_max 9
_diffrn_reflns_limit_h_min -9
_diffrn_reflns_limit_k_max 14
_diffrn_reflns_limit_k_min -14
_diffrn_reflns_limit_l_max 15
_diffrn_reflns_limit_l_min -15
_diffrn_reflns_number 7830
_diffrn_reflns_theta_full 27.46
_diffrn_reflns_theta_max 27.46
_diffrn_reflns_theta_min 3.43
_exptl_absorpt_coefficient_mu 1.005
_exptl_absorpt_correction_T_max 0.9062
_exptl_absorpt_correction_T_min 0.9062
_exptl_absorpt_correction_type multi-scan
_exptl_absorpt_process_details 'SCALEPACK (Otwinowski & Minor, 1997)'
_exptl_crystal_colour red
_exptl_crystal_density_diffrn 1.697
_exptl_crystal_density_method 'not measured'
_exptl_crystal_description prism
_exptl_crystal_F_000 488
_exptl_crystal_size_max 0.10
_exptl_crystal_size_mid 0.10
_exptl_crystal_size_min 0.10
_refine_diff_density_max 0.783
_refine_diff_density_min -0.588
_refine_diff_density_rms 0.080
_refine_ls_extinction_method none
_refine_ls_goodness_of_fit_ref 1.045
_refine_ls_hydrogen_treatment constr
_refine_ls_matrix_type full
_refine_ls_number_parameters 247
_refine_ls_number_reflns 4317
_refine_ls_number_restraints 0
_refine_ls_restrained_S_all 1.045
_refine_ls_R_factor_all 0.0336
_refine_ls_R_factor_gt 0.0282
_refine_ls_shift/su_max 0.001
_refine_ls_shift/su_mean 0.000
_refine_ls_structure_factor_coef Fsqd
_refine_ls_weighting_details 'calc w=1/[\s^2^(Fo^2^)+(0.0290P)^2^+0.9292P] where P=(Fo^2^+2Fc^2^)/3'
_refine_ls_weighting_scheme calc
_refine_ls_wR_factor_gt 0.0658
_refine_ls_wR_factor_ref 0.0686
_reflns_number_gt 3901
_reflns_number_total 4317
_reflns_threshold_expression >2\s(I)
_cod_data_source_file om3011189_si_002.cif
_cod_data_source_block k2006
_cod_database_code 4079975

loop_
_symmetry_equiv_pos_as_xyz
'x, y, z'
'-x, -y, -z'

loop_
_atom_site_label
_atom_site_type_symbol
_atom_site_fract_x
_atom_site_fract_y
_atom_site_fract_z
_atom_site_U_iso_or_equiv
_atom_site_adp_type
_atom_site_occupancy
_atom_site_symmetry_multiplicity
_atom_site_calc_flag
_atom_site_refinement_flags
Ru1 Ru 0.61158(2) 0.399198(17) 0.798818(14) 0.01731(7) Uani 1 1 d .
Cl2 Cl 0.35920(8) 0.48641(6) 0.74822(5) 0.02629(13) Uani 1 1 d .
F14 F 0.2966(3) 0.0433(3) 0.9729(2) 0.0886(9) Uani 1 1 d .
O21 O 0.5366(2) 0.28441(15) 0.64792(13) 0.0213(3) Uani 1 1 d .
O18 O 0.4219(2) 0.26596(16) 0.87494(14) 0.0240(4) Uani 1 1 d .
F15 F 0.0768(3) -0.0094(2) 0.85383(17) 0.0849(9) Uani 1 1 d .
F13 F 0.1076(3) 0.1552(2) 0.9652(2) 0.0718(7) Uani 1 1 d .
C6 C 0.8317(3) 0.5554(2) 0.75802(19) 0.0201(5) Uani 1 1 d .
C27 C 0.2512(4) 0.0195(2) 0.4733(2) 0.0297(6) Uani 1 1 d .
H27 H 0.1745 -0.0228 0.5265 0.036 Uiso 1 1 calc R
C19 C 0.2911(3) 0.1319(2) 0.7093(2) 0.0254(5) Uani 1 1 d .
H19 H 0.1920 0.0628 0.6847 0.030 Uiso 1 1 calc R
C23 C 0.4919(3) 0.1915(2) 0.4282(2) 0.0271(5) Uani 1 1 d .
H23 H 0.5807 0.2677 0.4506 0.032 Uiso 1 1 calc R
C22 C 0.3811(3) 0.1314(2) 0.50770(19) 0.0211(5) Uani 1 1 d .
C4 C 0.8740(3) 0.3584(2) 0.8384(2) 0.0219(5) Uani 1 1 d .
H4 H 0.9147 0.2815 0.8298 0.026 Uiso 1 1 calc R
C5 C 0.8884(3) 0.4394(2) 0.74878(19) 0.0205(5) Uani 1 1 d .
H5 H 0.9374 0.4146 0.6809 0.025 Uiso 1 1 calc R
C12 C 0.7717(4) 0.5662(3) 0.5496(2) 0.0329(6) Uani 1 1 d .
H12A H 0.8484 0.5075 0.5287 0.049 Uiso 1 1 calc R
H12B H 0.7740 0.6261 0.4919 0.049 Uiso 1 1 calc R
H12C H 0.6474 0.5173 0.5556 0.049 Uiso 1 1 calc R
C11 C 1.0387(4) 0.7166(3) 0.6568(3) 0.0426(7) Uani 1 1 d .
H11A H 1.0766 0.7703 0.7275 0.064 Uiso 1 1 calc R
H11B H 1.0467 0.7708 0.5942 0.064 Uiso 1 1 calc R
H11C H 1.1180 0.6575 0.6452 0.064 Uiso 1 1 calc R
C26 C 0.2338(4) -0.0302(3) 0.3614(2) 0.0371(6) Uani 1 1 d .
H26 H 0.1449 -0.1062 0.3385 0.044 Uiso 1 1 calc R
C7 C 0.7587(3) 0.5878(2) 0.8618(2) 0.0226(5) Uani 1 1 d .
H7 H 0.7190 0.6650 0.8707 0.027 Uiso 1 1 calc R
C8 C 0.7436(3) 0.5093(2) 0.95167(19) 0.0226(5) Uani 1 1 d .
H8 H 0.6961 0.5346 1.0199 0.027 Uiso 1 1 calc R
C10 C 0.8424(3) 0.6401(2) 0.6623(2) 0.0264(5) Uani 1 1 d .
H10 H 0.7660 0.7023 0.6796 0.032 Uiso 1 1 calc R
C25 C 0.3451(4) 0.0301(3) 0.2832(2) 0.0346(6) Uani 1 1 d .
H25 H 0.3330 -0.0047 0.2070 0.041 Uiso 1 1 calc R
C24 C 0.4744(4) 0.1417(3) 0.3164(2) 0.0328(6) Uani 1 1 d .
H24 H 0.5507 0.1838 0.2629 0.039 Uiso 1 1 calc R
C17 C 0.3134(3) 0.1709(2) 0.8223(2) 0.0216(5) Uani 1 1 d .
C9 C 0.7664(4) 0.3015(3) 1.0302(2) 0.0300(6) Uani 1 1 d .
H9A H 0.7593 0.2144 0.9972 0.045 Uiso 1 1 calc R
H9B H 0.6524 0.3052 1.0644 0.045 Uiso 1 1 calc R
H9C H 0.8659 0.3257 1.0880 0.045 Uiso 1 1 calc R
C20 C 0.4063(3) 0.1882(2) 0.62726(19) 0.0198(5) Uani 1 1 d .
C3 C 0.7994(3) 0.3921(2) 0.9401(2) 0.0231(5) Uani 1 1 d .
C16 C 0.1974(4) 0.0884(2) 0.9027(2) 0.0286(5) Uani 1 1 d .

loop_
_atom_site_aniso_label
_atom_site_aniso_U_11
_atom_site_aniso_U_22
_atom_site_aniso_U_33
_atom_site_aniso_U_23
_atom_site_aniso_U_13
_atom_site_aniso_U_12
Ru1 0.01464(10) 0.02182(10) 0.01378(10) -0.00161(6) 0.00017(6) 0.00196(7)
Cl2 0.0209(3) 0.0370(3) 0.0220(3) -0.0003(2) -0.0017(2) 0.0104(2)
F14 0.0577(14) 0.116(2) 0.103(2) 0.0877(18) 0.0109(13) 0.0161(14)
O21 0.0197(8) 0.0249(8) 0.0159(8) -0.0030(6) 0.0008(6) 0.0000(7)
O18 0.0206(8) 0.0297(9) 0.0179(8) 0.0023(7) 0.0012(6) -0.0020(7)
F15 0.0973(18) 0.0784(16) 0.0401(12) -0.0034(11) 0.0198(12) -0.0585(14)
F13 0.0904(17) 0.0516(12) 0.0795(16) 0.0161(11) 0.0665(14) 0.0162(11)
C6 0.0139(10) 0.0227(11) 0.0204(11) -0.0003(9) -0.0015(9) -0.0012(9)
C27 0.0287(13) 0.0288(13) 0.0276(13) -0.0042(10) 0.0002(10) 0.0012(10)
C19 0.0224(12) 0.0255(12) 0.0237(12) -0.0022(9) 0.0012(10) -0.0023(9)
C23 0.0247(13) 0.0305(13) 0.0234(12) -0.0034(10) -0.0007(10) 0.0035(10)
C22 0.0205(11) 0.0232(11) 0.0191(11) -0.0035(9) -0.0024(9) 0.0065(9)
C4 0.0156(11) 0.0282(12) 0.0214(12) -0.0004(9) -0.0013(9) 0.0055(9)
C5 0.0140(10) 0.0265(12) 0.0205(11) 0.0010(9) 0.0029(9) 0.0034(9)
C12 0.0370(15) 0.0374(15) 0.0217(13) 0.0044(11) -0.0041(11) 0.0040(12)
C11 0.0425(17) 0.0368(16) 0.0397(17) 0.0145(13) -0.0028(13) -0.0117(13)
C26 0.0377(16) 0.0346(15) 0.0326(15) -0.0133(12) -0.0058(12) 0.0022(12)
C7 0.0212(12) 0.0208(11) 0.0228(12) -0.0050(9) -0.0023(9) 0.0013(9)
C8 0.0184(11) 0.0291(12) 0.0164(11) -0.0050(9) -0.0022(9) 0.0005(9)
C10 0.0300(13) 0.0255(12) 0.0237(12) 0.0036(10) 0.0012(10) 0.0064(10)
C25 0.0363(15) 0.0436(16) 0.0230(13) -0.0129(11) -0.0047(11) 0.0140(12)
C24 0.0315(14) 0.0460(16) 0.0205(13) -0.0034(11) 0.0021(11) 0.0104(12)
C17 0.0183(11) 0.0219(11) 0.0242(12) 0.0027(9) 0.0017(9) 0.0034(9)
C9 0.0294(14) 0.0364(14) 0.0228(13) 0.0074(10) -0.0018(10) 0.0036(11)
C20 0.0175(11) 0.0214(11) 0.0206(11) -0.0017(9) -0.0011(9) 0.0058(9)
C3 0.0160(11) 0.0308(13) 0.0191(11) 0.0010(9) -0.0045(9) -0.0003(9)
C16 0.0298(13) 0.0269(13) 0.0264(13) 0.0029(10) 0.0039(10) 0.0005(10)

loop_
_atom_type_symbol
_atom_type_description
_atom_type_scat_dispersion_real
_atom_type_scat_dispersion_imag
_atom_type_scat_source
C C 0.0033 0.0016 'International Tables Vol C Tables 4.2.6.8 and 6.1.1.4'
H H 0.0000 0.0000 'International Tables Vol C Tables 4.2.6.8 and 6.1.1.4'
O O 0.0106 0.0060 'International Tables Vol C Tables 4.2.6.8 and 6.1.1.4'
F F 0.0171 0.0103 'International Tables Vol C Tables 4.2.6.8 and 6.1.1.4'
Cl Cl 0.1484 0.1585 'International Tables Vol C Tables 4.2.6.8 and 6.1.1.4'
Ru Ru -1.2594 0.8363 'International Tables Vol C Tables 4.2.6.8 and 6.1.1.4'

loop_
_geom_angle_atom_site_label_1
_geom_angle_atom_site_label_2
_geom_angle_atom_site_label_3
_geom_angle
O18 Ru1 O21 87.66(6)
O18 Ru1 C7 130.01(8)
O21 Ru1 C7 140.93(8)
O18 Ru1 C5 142.31(8)
O21 Ru1 C5 88.42(8)
C7 Ru1 C5 68.21(9)
O18 Ru1 C8 97.48(8)
O21 Ru1 C8 168.16(8)
C7 Ru1 C8 38.09(9)
C5 Ru1 C8 80.98(9)
O18 Ru1 C6 167.03(8)
O21 Ru1 C6 104.96(7)
C7 Ru1 C6 38.47(9)
C5 Ru1 C6 37.92(9)
C8 Ru1 C6 69.56(9)
O18 Ru1 C4 106.11(8)
O21 Ru1 C4 100.19(8)
C7 Ru1 C4 80.85(9)
C5 Ru1 C4 38.24(9)
C8 Ru1 C4 68.16(9)
C6 Ru1 C4 69.23(9)
O18 Ru1 C3 86.64(8)
O21 Ru1 C3 132.40(8)
C7 Ru1 C3 68.94(9)
C5 Ru1 C3 68.95(9)
C8 Ru1 C3 38.06(9)
C6 Ru1 C3 82.64(9)
C4 Ru1 C3 37.81(9)
O18 Ru1 Cl2 84.94(5)
O21 Ru1 Cl2 83.96(5)
C7 Ru1 Cl2 89.00(7)
C5 Ru1 Cl2 131.80(6)
C8 Ru1 Cl2 107.05(7)
C6 Ru1 Cl2 99.12(6)
C4 Ru1 Cl2 168.25(7)
C3 Ru1 Cl2 142.23(7)
C20 O21 Ru1 128.47(15)
C17 O18 Ru1 124.20(15)
C5 C6 C7 116.7(2)
C5 C6 C10 122.2(2)
C7 C6 C10 121.1(2)
C5 C6 Ru1 70.33(13)
C7 C6 Ru1 69.41(13)
C10 C6 Ru1 129.67(16)
C26 C27 C22 120.1(3)
C17 C19 C20 124.2(2)
C24 C23 C22 121.0(2)
C23 C22 C27 118.8(2)
C23 C22 C20 118.9(2)
C27 C22 C20 122.2(2)
C3 C4 C5 120.3(2)
C3 C4 Ru1 71.25(13)
C5 C4 Ru1 70.16(13)
C6 C5 C4 121.9(2)
C6 C5 Ru1 71.76(13)
C4 C5 Ru1 71.60(13)
C25 C26 C27 120.5(3)
C8 C7 C6 122.3(2)
C8 C7 Ru1 71.96(13)
C6 C7 Ru1 72.12(13)
C7 C8 C3 120.1(2)
C7 C8 Ru1 69.95(13)
C3 C8 Ru1 71.50(13)
C6 C10 C12 113.0(2)
C6 C10 C11 109.2(2)
C12 C10 C11 111.1(2)
C26 C25 C24 119.8(2)
C25 C24 C23 119.7(3)
O18 C17 C19 130.4(2)
O18 C17 C16 111.4(2)
C19 C17 C16 118.2(2)
O21 C20 C19 124.2(2)
O21 C20 C22 115.5(2)
C19 C20 C22 120.3(2)
C4 C3 C8 118.7(2)
C4 C3 C9 120.6(2)
C8 C3 C9 120.5(2)
C4 C3 Ru1 70.94(13)
C8 C3 Ru1 70.43(13)
C9 C3 Ru1 126.33(17)
F14 C16 F15 106.9(3)
F14 C16 F13 105.6(3)
F15 C16 F13 106.2(3)
F14 C16 C17 111.4(2)
F15 C16 C17 114.9(2)
F13 C16 C17 111.3(2)

loop_
_geom_bond_atom_site_label_1
_geom_bond_atom_site_label_2
_geom_bond_distance
Ru1 O18 2.0798(16)
Ru1 O21 2.0883(15)
Ru1 C7 2.149(2)
Ru1 C5 2.166(2)
Ru1 C8 2.175(2)
Ru1 C6 2.185(2)
Ru1 C4 2.185(2)
Ru1 C3 2.190(2)
Ru1 Cl2 2.4042(6)
F14 C16 1.303(3)
O21 C20 1.262(3)
O18 C17 1.265(3)
F15 C16 1.310(3)
F13 C16 1.314(3)
C6 C5 1.414(3)
C6 C7 1.428(3)
C6 C10 1.512(3)
C27 C26 1.391(4)
C27 C22 1.396(3)
C19 C17 1.374(3)
C19 C20 1.418(3)
C23 C24 1.390(4)
C23 C22 1.392(4)
C22 C20 1.497(3)
C4 C3 1.418(3)
C4 C5 1.426(3)
C12 C10 1.524(4)
C11 C10 1.539(4)
C26 C25 1.382(4)
C7 C8 1.411(3)
C8 C3 1.423(3)
C25 C24 1.389(4)
C17 C16 1.526(3)
C9 C3 1.500(3)
